data_7151259
loop_
_publ_author_name
'Schmidt, Andreas'
'Lindner, Anika'
'Nieger, Martin'
'Ruiz-Delgado, Maria del Carmen'
'Ramirez, Francisco Javier'

_publ_section_title
;
 Syntheses, pi-stacking interactions and base-pairings of uracil
 pyridinium salts and uracilyl betaines with nucleobases.
;
_journal_issue 16
_journal_name_full 'Organic &amp; biomolecular chemistry'
_journal_page_first 3056
_journal_page_last 3066
_journal_paper_doi 10.1039/b606249k
_journal_volume 4
_journal_year 2006
_chemical_formula_moiety 'C5 H7 N5 Cl2'
_chemical_formula_sum 'C5 H7 Cl2 N5'
_chemical_formula_weight 208.06
_chemical_name_common 'adeninediium dichloride'
_chemical_name_systematic
;
adeninediium dichloride
;
_space_group_IT_number 62
_symmetry_cell_setting orthorhombic
_symmetry_Int_Tables_number 62
_symmetry_space_group_name_Hall '-P 2ac 2n'
_symmetry_space_group_name_H-M 'P n m a'
_atom_sites_solution_hydrogens geom
_atom_sites_solution_primary direct
_atom_sites_solution_secondary difmap
_audit_creation_method SHELXL-97
_cell_angle_alpha 90.00
_cell_angle_beta 90.00
_cell_angle_gamma 90.00
_cell_formula_units_Z 4
_cell_length_a 13.4485(12)
_cell_length_b 6.4673(6)
_cell_length_c 9.3711(6)
_cell_measurement_reflns_used 3396
_cell_measurement_temperature 123(2)
_cell_volume 815.06(12)
_computing_cell_refinement DENZO-SMN
_computing_data_collection Collect
_computing_data_reduction DENZO-SMN
_computing_molecular_graphics XP
_computing_publication_material 'SHELXL-97 (Sheldrick, 1997)'
_computing_structure_refinement 'SHELXL-97 (Sheldrick, 1997)'
_computing_structure_solution 'SHELXS-97 (Sheldrick, 1990)'
_diffrn_ambient_temperature 123(2)
_diffrn_measured_fraction_theta_full 0.839
_diffrn_measured_fraction_theta_max 0.839
_diffrn_measurement_device_type 'Nonius KappaCCD'
_diffrn_measurement_method 'rotation in phi, 2 deg.'
_diffrn_radiation_monochromator graphite
_diffrn_radiation_source 'fine-focus sealed tube'
_diffrn_radiation_type MoK\a
_diffrn_radiation_wavelength 0.71073
_diffrn_reflns_av_R_equivalents 0.0356
_diffrn_reflns_av_sigmaI/netI 0.0455
_diffrn_reflns_limit_h_max 17
_diffrn_reflns_limit_h_min -13
_diffrn_reflns_limit_k_max 8
_diffrn_reflns_limit_k_min -6
_diffrn_reflns_limit_l_max 8
_diffrn_reflns_limit_l_min -11
_diffrn_reflns_number 3163
_diffrn_reflns_theta_full 28.26
_diffrn_reflns_theta_max 28.26
_diffrn_reflns_theta_min 3.03
_exptl_absorpt_coefficient_mu 0.744
_exptl_absorpt_correction_T_max '0.8655 (theor.)'
_exptl_absorpt_correction_T_min '0.7551 (theor.)'
_exptl_absorpt_correction_type none
_exptl_crystal_colour coorless
_exptl_crystal_density_diffrn 1.696
_exptl_crystal_density_meas ?
_exptl_crystal_density_method 'not measured'
_exptl_crystal_description prisms
_exptl_crystal_F_000 424
_exptl_crystal_size_max 0.40
_exptl_crystal_size_mid 0.30
_exptl_crystal_size_min 0.20
_refine_diff_density_max 0.311
_refine_diff_density_min -0.357
_refine_diff_density_rms 0.055
_refine_ls_extinction_method none
_refine_ls_goodness_of_fit_ref 1.029
_refine_ls_hydrogen_treatment mixed
_refine_ls_matrix_type full
_refine_ls_number_parameters 73
_refine_ls_number_reflns 997
_refine_ls_number_restraints 0
_refine_ls_restrained_S_all 1.029
_refine_ls_R_factor_all 0.0318
_refine_ls_R_factor_gt 0.0265
_refine_ls_shift/su_max 0.000
_refine_ls_shift/su_mean 0.000
_refine_ls_structure_factor_coef Fsqd
_refine_ls_weighting_details 'w=1/[\s^2^(Fo^2^)+(0.0369P)^2^+0.0812P] where P=(Fo^2^+2Fc^2^)/3'
_refine_ls_weighting_scheme calc
_refine_ls_wR_factor_gt 0.0702
_refine_ls_wR_factor_ref 0.0717
_reflns_number_gt 866
_reflns_number_total 997
_reflns_threshold_expression >2sigma(I)
_cod_data_source_file b606249k.txt
_cod_data_source_block schmidt4_(ade(H+)2-2Cl-)
_cod_depositor_comments
;
The following automatic conversions were performed:

'_exptl_crystal_density_meas' value 'none' was changed to '?' - the
value is perceived as not measured.

Automatic conversion script
Id: cif_fix_values 3008 2015-01-20 13:52:24Z robertas 

The following automatic conversions were performed:

'_refine_ls_weighting_scheme' value 'calc
w=1/[\s^2^(Fo^2^)+(0.0369P)^2^+0.0812P] where P=(Fo^2^+2Fc^2^)/3' was
changed to 'calc'. New tag '_refine_ls_weighting_details' was
created. The value of the new tag was set to
'w=1/[\s^2^(Fo^2^)+(0.0369P)^2^+0.0812P] where P=(Fo^2^+2Fc^2^)/3'.

Automatic conversion script
Id: cif_fix_values 3143 2015-03-26 13:38:13Z robertas 
;
_cod_original_sg_symbol_H-M Pnma
_cod_original_formula_sum 'C5 H7 N5 Cl2'
_cod_database_code 7151259

loop_
_symmetry_equiv_pos_as_xyz
'x, y, z'
'-x+1/2, -y, z+1/2'
'-x, y+1/2, -z'
'x+1/2, -y+1/2, -z+1/2'
'-x, -y, -z'
'x-1/2, y, -z-1/2'
'x, -y-1/2, z'
'-x-1/2, y-1/2, z-1/2'

loop_
_atom_site_label
_atom_site_type_symbol
_atom_site_fract_x
_atom_site_fract_y
_atom_site_fract_z
_atom_site_U_iso_or_equiv
_atom_site_adp_type
_atom_site_occupancy
_atom_site_calc_flag
_atom_site_refinement_flags
_atom_site_disorder_assembly
_atom_site_disorder_group
Cl1 Cl 0.43590(3) 0.2500 0.61042(5) 0.02432(18) Uani 1 d S . .
Cl2 Cl 0.30140(3) 0.2500 -0.05769(5) 0.01910(17) Uani 1 d S . .
N1 N 0.02105(11) 0.2500 0.33199(18) 0.0192(4) Uani 1 d S . .
C2 C 0.07406(13) 0.2500 0.2150(2) 0.0186(4) Uani 1 d S . .
H2 H 0.0395 0.2500 0.1266 0.022 Uiso 1 calc SR . .
N3 N 0.17541(11) 0.2500 0.21090(18) 0.0178(4) Uani 1 d S . .
H3 H 0.2044 0.2500 0.1267 0.021 Uiso 1 calc SR . .
C4 C 0.23456(13) 0.2500 0.3285(2) 0.0148(4) Uani 1 d S . .
N4 N 0.33129(11) 0.2500 0.31534(19) 0.0203(4) Uani 1 d S . .
H4A H 0.3585 0.2500 0.2299 0.024 Uiso 1 calc SR . .
H4B H 0.3692 0.2500 0.3919 0.024 Uiso 1 calc SR . .
C4A C 0.18044(13) 0.2500 0.4562(2) 0.0155(4) Uani 1 d S . .
N5 N 0.20743(11) 0.2500 0.59785(17) 0.0155(4) Uani 1 d S . .
H5 H 0.2687 0.2500 0.6309 0.019 Uiso 1 calc SR . .
C6 C 0.12522(12) 0.2500 0.6759(2) 0.0174(4) Uani 1 d S . .
H6 H 0.1232 0.2500 0.7773 0.021 Uiso 1 calc SR . .
N7 N 0.04542(11) 0.2500 0.59022(17) 0.0168(4) Uani 1 d S . .
H7 H -0.0170 0.2500 0.6182 0.020 Uiso 1 calc SR . .
C7A C 0.07803(13) 0.2500 0.45093(19) 0.0141(4) Uani 1 d S . .

loop_
_atom_site_aniso_label
_atom_site_aniso_U_11
_atom_site_aniso_U_22
_atom_site_aniso_U_33
_atom_site_aniso_U_23
_atom_site_aniso_U_13
_atom_site_aniso_U_12
Cl1 0.0123(3) 0.0438(3) 0.0169(3) 0.000 -0.00099(17) 0.000
Cl2 0.0161(3) 0.0233(3) 0.0179(3) 0.000 0.00208(18) 0.000
N1 0.0107(7) 0.0259(9) 0.0210(9) 0.000 -0.0009(7) 0.000
C2 0.0128(9) 0.0288(10) 0.0142(10) 0.000 -0.0020(7) 0.000
N3 0.0130(8) 0.0267(9) 0.0137(9) 0.000 0.0031(6) 0.000
C4 0.0120(9) 0.0159(9) 0.0166(11) 0.000 -0.0002(7) 0.000
N4 0.0105(8) 0.0354(10) 0.0150(9) 0.000 0.0015(6) 0.000
C4A 0.0113(8) 0.0159(9) 0.0195(11) 0.000 0.0006(7) 0.000
N5 0.0092(8) 0.0235(8) 0.0139(9) 0.000 -0.0015(6) 0.000
C6 0.0128(9) 0.0210(10) 0.0183(10) 0.000 0.0017(8) 0.000
N7 0.0092(7) 0.0228(8) 0.0183(9) 0.000 0.0025(6) 0.000
C7A 0.0115(9) 0.0157(9) 0.0153(11) 0.000 0.0011(7) 0.000

loop_
_atom_type_symbol
_atom_type_description
_atom_type_scat_dispersion_real
_atom_type_scat_dispersion_imag
_atom_type_scat_source
C C 0.0033 0.0016 'International Tables Vol C Tables 4.2.6.8 and 6.1.1.4'
H H 0.0000 0.0000 'International Tables Vol C Tables 4.2.6.8 and 6.1.1.4'
N N 0.0061 0.0033 'International Tables Vol C Tables 4.2.6.8 and 6.1.1.4'
Cl Cl 0.1484 0.1585 'International Tables Vol C Tables 4.2.6.8 and 6.1.1.4'

loop_
_geom_angle_atom_site_label_1
_geom_angle_atom_site_label_2
_geom_angle_atom_site_label_3
_geom_angle
_geom_angle_site_symmetry_1
_geom_angle_site_symmetry_3
_geom_angle_publ_flag
C2 N1 C7A 112.45(16) . . ?
N1 C2 N3 124.67(19) . . ?
N1 C2 H2 117.7 . . ?
N3 C2 H2 117.7 . . ?
C4 N3 C2 124.20(17) . . ?
C4 N3 H3 117.9 . . ?
C2 N3 H3 117.9 . . ?
N4 C4 N3 120.41(18) . . ?
N4 C4 C4A 126.73(18) . . ?
N3 C4 C4A 112.86(16) . . ?
C4 N4 H4A 120.0 . . ?
C4 N4 H4B 120.0 . . ?
H4A N4 H4B 120.0 . . ?
N5 C4A C7A 107.35(16) . . ?
N5 C4A C4 133.40(17) . . ?
C7A C4A C4 119.26(17) . . ?
C6 N5 C4A 108.20(16) . . ?
C6 N5 H5 125.9 . . ?
C4A N5 H5 125.9 . . ?
N5 C6 N7 109.69(18) . . ?
N5 C6 H6 125.2 . . ?
N7 C6 H6 125.2 . . ?
C6 N7 C7A 108.24(15) . . ?
C6 N7 H7 125.9 . . ?
C7A N7 H7 125.9 . . ?
N1 C7A N7 126.92(16) . . ?
N1 C7A C4A 126.56(17) . . ?
N7 C7A C4A 106.52(16) . . ?

loop_
_geom_bond_atom_site_label_1
_geom_bond_atom_site_label_2
_geom_bond_distance
_geom_bond_site_symmetry_2
_geom_bond_publ_flag
N1 C2 1.308(2) . ?
N1 C7A 1.353(2) . ?
C2 N3 1.364(2) . ?
C2 H2 0.9500 . ?
N3 C4 1.359(2) . ?
N3 H3 0.8800 . ?
C4 N4 1.307(2) . ?
C4 C4A 1.401(3) . ?
N4 H4A 0.8800 . ?
N4 H4B 0.8800 . ?
C4A N5 1.376(3) . ?
C4A C7A 1.378(2) . ?
N5 C6 1.326(2) . ?
N5 H5 0.8800 . ?
C6 N7 1.340(2) . ?
C6 H6 0.9500 . ?
N7 C7A 1.377(2) . ?
N7 H7 0.8800 . ?

loop_
_geom_hbond_atom_site_label_D
_geom_hbond_atom_site_label_H
_geom_hbond_atom_site_label_A
_geom_hbond_distance_DH
_geom_hbond_distance_HA
_geom_hbond_distance_DA
_geom_hbond_angle_DHA
_geom_hbond_site_symmetry_A
N3 H3 Cl2 0.88 2.17 3.0342(17) 169.2 .
N4 H4A Cl2 0.88 2.80 3.5187(18) 139.5 .
N4 H4B Cl1 0.88 2.24 3.1025(17) 168.2 .
N5 H5 Cl1 0.88 2.26 3.0748(15) 154.5 .
N4 H4A N1 0.88 2.26 2.901(2) 129.5 6_656
N5 H5 Cl2 0.88 2.95 3.4665(17) 119.2 1_556
N7 H7 Cl2 0.88 2.51 3.2959(16) 149.6 6_556
N7 H7 Cl1 0.88 2.62 3.1685(17) 121.3 6_557

loop_
_geom_torsion_atom_site_label_1
_geom_torsion_atom_site_label_2
_geom_torsion_atom_site_label_3
_geom_torsion_atom_site_label_4
_geom_torsion
_geom_torsion_site_symmetry_1
_geom_torsion_site_symmetry_2
_geom_torsion_site_symmetry_3
_geom_torsion_site_symmetry_4
_geom_torsion_publ_flag
C7A N1 C2 N3 0.0 . . . . ?
N1 C2 N3 C4 0.0 . . . . ?
C2 N3 C4 N4 180.0 . . . . ?
C2 N3 C4 C4A 0.0 . . . . ?
N4 C4 C4A N5 0.0 . . . . ?
N3 C4 C4A N5 180.0 . . . . ?
N4 C4 C4A C7A 180.0 . . . . ?
N3 C4 C4A C7A 0.0 . . . . ?
C7A C4A N5 C6 0.0 . . . . ?
C4 C4A N5 C6 180.0 . . . . ?
C4A N5 C6 N7 0.0 . . . . ?
N5 C6 N7 C7A 0.0 . . . . ?
C2 N1 C7A N7 180.0 . . . . ?
C2 N1 C7A C4A 0.0 . . . . ?
C6 N7 C7A N1 180.0 . . . . ?
C6 N7 C7A C4A 0.0 . . . . ?
N5 C4A C7A N1 180.0 . . . . ?
C4 C4A C7A N1 0.0 . . . . ?
N5 C4A C7A N7 0.0 . . . . ?
C4 C4A C7A N7 180.0 . . . . ?
